data_4517594
loop_
_publ_author_name
'Tu, Qing'
'Spanopoulos, Ioannis'
'Vasileiadou, Eugenia Savvas'
'Li, Xiaotong'
'Kanatzidis, Mercouri G.'
'Shekhawat, Gajendra S.'
'Dravid, Vinayak P.'

_publ_section_title
;
 Exploring the Factors Affecting the Mechanical Properties of 2D Hybrid
 Organic-Inorganic Perovskites.
;
_journal_name_full 'ACS applied materials &amp; interfaces'
_journal_paper_doi 10.1021/acsami.0c02313
_journal_year 2020
_chemical_formula_moiety C8H24N2PbCl4
_chemical_formula_sum 'C8 H24 Cl4 N2 Pb'
_chemical_formula_weight 497.3
_chemical_name_common 'Butylammonium Lead Chloride'
_space_group_IT_number 36
_space_group_name_Hall 'C 2c -2'
_space_group_name_H-M_alt 'C m c 21'
_symmetry_cell_setting orthorhombic
_symmetry_Int_Tables_number 36
_symmetry_space_group_name_Hall 'C 2c -2'
_symmetry_space_group_name_H-M 'C m c 21'
_cell_angle_alpha 90
_cell_angle_beta 90
_cell_angle_gamma 90
_cell_formula_units_Z 4
_cell_length_a 27.9864(7)
_cell_length_b 7.987(4)
_cell_length_c 7.8338(7)
_cell_measurement_reflns_used 8326
_cell_measurement_temperature 293
_cell_measurement_theta_max 29.68
_cell_measurement_theta_min 2.60
_cell_volume 1751.1(9)
_diffrn_ambient_temperature 293
_diffrn_detector 'image plate (34 cm diameter)'
_diffrn_detector_area_resol_mean 6.67
_diffrn_measured_fraction_theta_full 1
_diffrn_measured_fraction_theta_max 1
_diffrn_measurement_device 'four-circle diffractometer'
_diffrn_measurement_device_type 'IPDS Stoe'
_diffrn_measurement_method '??integration method??'
_diffrn_radiation_monochromator graphite
_diffrn_radiation_probe x-ray
_diffrn_radiation_source 'sealed X-ray tube, 12 x 0.4 mm long-fine focus'
_diffrn_radiation_type 'Mo K\a'
_diffrn_radiation_wavelength 0.71359
_diffrn_reflns_av_R_equivalents 0.0237
_diffrn_reflns_av_unetI/netI 0.0119
_diffrn_reflns_limit_h_max 38
_diffrn_reflns_limit_h_min -38
_diffrn_reflns_limit_k_max 9
_diffrn_reflns_limit_k_min -10
_diffrn_reflns_limit_l_max 10
_diffrn_reflns_limit_l_min -9
_diffrn_reflns_number 7991
_diffrn_reflns_theta_full 29.24
_diffrn_reflns_theta_max 29.12
_diffrn_reflns_theta_min 2.65
_diffrn_source 'sealed X-ray tube, 12 x 0.4 mm long-fine focus'
_diffrn_source_current 40
_diffrn_source_power 2.00
_diffrn_source_voltage 50
_exptl_absorpt_coefficient_mu 10.42
_exptl_absorpt_correction_T_max 0.3044
_exptl_absorpt_correction_T_min 0.2142
_exptl_absorpt_correction_type integration
_exptl_absorpt_process_details XSHAPE
_exptl_crystal_density_diffrn 1.8863
_exptl_crystal_description 'colorless plate'
_exptl_crystal_F_000 944
_exptl_crystal_size_max 0.0806
_exptl_crystal_size_mid 0.0806
_exptl_crystal_size_min 0.0806
_refine_diff_density_max 1.65
_refine_diff_density_min -0.60
_refine_ls_abs_structure_details '  563 of Friedel pairs used in the refinement'
_refine_ls_extinction_method none
_refine_ls_goodness_of_fit_gt 1.72
_refine_ls_goodness_of_fit_ref 1.69
_refine_ls_hydrogen_treatment constr
_refine_ls_number_constraints 53
_refine_ls_number_parameters 44
_refine_ls_number_reflns 1437
_refine_ls_number_restraints 0
_refine_ls_R_factor_all 0.0216
_refine_ls_R_factor_gt 0.0195
_refine_ls_shift/su_max 0.0470
_refine_ls_shift/su_mean 0.0040
_refine_ls_structure_factor_coef Fsqd
_refine_ls_weighting_details w=1/(\s^2^(I)+0.0004I^2^)
_refine_ls_weighting_scheme sigma
_refine_ls_wR_factor_gt 0.0465
_refine_ls_wR_factor_ref 0.0469
_reflns_number_gt 1355
_reflns_number_total 1437
_reflns_threshold_expression I>3\s(I)
_cod_data_source_file am0c02313_si_002.cif
_cod_data_source_block I
_cod_depositor_comments
;
The following automatic conversions were performed:

data item '_diffrn_radiation_probe' value 'X-ray' was changed to
'x-ray' in accordance with the
/home/data/users/saulius/crontab/automatic-downloads/rss-feeds/ACS/lib/dictionaries/cif_core.dic
dictionary named 'cif_core.dic' version 2.4.2 last updated on
2011-04-26.

Automatic conversion script
Id: cif_fix_values 7556 2019-12-06 15:28:31Z antanas 
;
_cod_original_cell_volume 1751.1(8)
_cod_original_sg_symbol_Hall 'C -2x;-2yc;2zc'
_cod_original_formula_sum 'C8 H24 Cl4 N2 Pb1'
_cod_database_code 4517594

loop_
_space_group_symop_id
_space_group_symop_operation_xyz
1 x,y,z
2 -x,-y,z+1/2
3 x,-y,z+1/2
4 -x,y,z
5 x+1/2,y+1/2,z
6 -x+1/2,-y+1/2,z+1/2
7 x+1/2,-y+1/2,z+1/2
8 -x+1/2,y+1/2,z

loop_
_atom_site_label
_atom_site_type_symbol
_atom_site_fract_x
_atom_site_fract_y
_atom_site_fract_z
_atom_site_adp_type
_atom_site_U_iso_or_equiv
_atom_site_site_symmetry_multiplicity
_atom_site_occupancy
_atom_site_calc_flag
_atom_site_refinement_flags
_atom_site_disorder_assembly
_atom_site_disorder_group
Pb1 Pb 0 0.26044(2) 0.46787(4) Uani 0.03550(7) 4 1 d . . .
Cl1 Cl 0 -0.0462(2) 0.2697(4) Uani 0.0441(7) 4 1 d . . .
Cl2 Cl 0.10202(6) 0.22113(19) 0.4410(3) Uani 0.0571(7) 8 1 d . . .
Cl3 Cl 0 0.5752(3) 0.6475(4) Uani 0.0559(8) 4 1 d . . .
N1 N 0.0865(2) -0.1690(9) 0.5359(9) Uiso 0.0768(9) 8 1 d . . .
C1 C 0.1140(3) -0.2883(10) 0.4288(11) Uiso 0.0768(9) 8 1 d . . .
C2 C 0.1656(3) -0.2609(8) 0.4395(13) Uiso 0.0768(9) 8 1 d . . .
C3 C 0.1943(3) -0.3756(11) 0.3320(11) Uiso 0.0768(9) 8 1 d . . .
C4 C 0.2464(3) -0.3510(11) 0.3498(10) Uiso 0.0768(9) 8 1 d . . .
H1n1 H 0.056094 -0.184052 0.51937 Uiso 0.0921 8 1 d . . .
H2n1 H 0.09323 -0.186053 0.643004 Uiso 0.0921 8 1 d . . .
H3n1 H 0.094188 -0.066981 0.508321 Uiso 0.0921 8 1 d . . .
H1c1 H 0.10385 -0.278438 0.312134 Uiso 0.0921 8 1 d . . .
H2c1 H 0.106692 -0.40086 0.463111 Uiso 0.0921 8 1 d . . .
H1c2 H 0.175645 -0.27031 0.556274 Uiso 0.0921 8 1 d . . .
H2c2 H 0.172699 -0.147067 0.409474 Uiso 0.0921 8 1 d . . .
H1c3 H 0.186328 -0.489447 0.359397 Uiso 0.0921 8 1 d . . .
H2c3 H 0.185301 -0.362075 0.214555 Uiso 0.0921 8 1 d . . .
H1c4 H 0.262967 -0.430359 0.279304 Uiso 0.0921 8 1 d . . .
H2c4 H 0.254659 -0.239427 0.314948 Uiso 0.0921 8 1 d . . .
H3c4 H 0.25551 -0.367142 0.466875 Uiso 0.0921 8 1 d . . .

loop_
_atom_site_aniso_label
_atom_site_aniso_type_symbol
_atom_site_aniso_U_11
_atom_site_aniso_U_22
_atom_site_aniso_U_33
_atom_site_aniso_U_12
_atom_site_aniso_U_13
_atom_site_aniso_U_23
Pb1 Pb 0.05325(14) 0.02578(11) 0.02748(13) 0 0 -0.0006(3)
Cl1 Cl 0.0618(13) 0.0367(9) 0.0339(12) 0 0 -0.0078(7)
Cl2 Cl 0.0660(8) 0.0549(7) 0.0503(17) -0.0097(6) -0.0037(8) 0.0010(9)
Cl3 Cl 0.0811(18) 0.0414(10) 0.0452(13) 0 0 -0.0174(10)

loop_
_atom_type_symbol
_atom_type_scat_dispersion_real
_atom_type_scat_dispersion_imag
_atom_type_scat_source
C 0.0034 0.0017 'International Tables Vol C tables 4.2.6.8 and 6.1.1.1'
H 0.0000 0.0000 'International Tables Vol C tables 4.2.6.8 and 6.1.1.1'
Cl 0.1516 0.1624 'International Tables Vol C tables 4.2.6.8 and 6.1.1.1'
N 0.0067 0.0035 'International Tables Vol C tables 4.2.6.8 and 6.1.1.1'
Pb -3.4976 10.2646 'International Tables Vol C tables 4.2.6.8 and 6.1.1.1'

loop_
_exptl_crystal_face_index_h
_exptl_crystal_face_index_k
_exptl_crystal_face_index_l
_exptl_crystal_face_perp_dist
0 0 1 0.0806
0 0 -1 0.0806
0 1 0 0.0806
0 -1 0 0.0806
1 0 0 0.0806
-1 0 0 0.0806

loop_
_geom_angle_atom_site_label_1
_geom_angle_atom_site_label_2
_geom_angle_atom_site_label_3
_geom_angle_site_symmetry_1
_geom_angle_site_symmetry_2
_geom_angle_site_symmetry_3
_geom_angle
_geom_angle_publ_flag
N1 Cl1 N1 . . 4_555 92.83(18) ?
N1 Cl2 N1 . . 3_554 94.81(18) ?
Pb1 Cl3 N1 2_565 . 1_565 86.99(13) ?
Pb1 Cl3 N1 2_565 . 4_565 86.99(13) ?
N1 Cl3 N1 1_565 . 4_565 94.92(18) ?
Cl1 N1 Cl2 . . . 70.78(15) ?
Cl1 N1 Cl2 . . 3_555 138.4(2) ?
Cl1 N1 Cl3 . . 1_545 79.31(15) ?
Cl1 N1 C1 . . . 102.1(4) ?
Cl1 N1 H1n1 . . . 40.37 ?
Cl1 N1 H2n1 . . . 143.45 ?
Cl1 N1 H3n1 . . . 75.43 ?
Cl2 N1 Cl2 . . 3_555 109.4(2) ?
Cl2 N1 Cl3 . . 1_545 139.4(2) ?
Cl2 N1 C1 . . . 114.8(5) ?
Cl2 N1 H1n1 . . . 103.3 ?
Cl2 N1 H2n1 . . . 110.1 ?
Cl2 N1 H3n1 . . . 6.71 ?
Cl2 N1 Cl3 3_555 . 1_545 75.97(16) ?
Cl2 N1 C1 3_555 . . 113.8(5) ?
Cl2 N1 H1n1 3_555 . . 105.09 ?
Cl2 N1 H2n1 3_555 . . 5.03 ?
Cl2 N1 H3n1 3_555 . . 109.4 ?
Cl3 N1 C1 1_545 . . 97.6(4) ?
Cl3 N1 H1n1 1_545 . . 39.86 ?
Cl3 N1 H2n1 1_545 . . 78.77 ?
Cl3 N1 H3n1 1_545 . . 146.09 ?
C1 N1 H1n1 . . . 109.47 ?
C1 N1 H2n1 . . . 109.47 ?
C1 N1 H3n1 . . . 109.47 ?
H1n1 N1 H2n1 . . . 109.47 ?
H1n1 N1 H3n1 . . . 109.47 ?
H2n1 N1 H3n1 . . . 109.47 ?
N1 C1 C2 . . . 112.4(7) ?
N1 C1 H1c1 . . . 109.47 ?
N1 C1 H2c1 . . . 109.47 ?
C2 C1 H1c1 . . . 109.47 ?
C2 C1 H2c1 . . . 109.47 ?
H1c1 C1 H2c1 . . . 106.33 ?
C1 C2 C3 . . . 114.2(7) ?
C1 C2 H1c2 . . . 109.47 ?
C1 C2 H2c2 . . . 109.47 ?
C3 C2 H1c2 . . . 109.47 ?
C3 C2 H2c2 . . . 109.47 ?
H1c2 C2 H2c2 . . . 104.29 ?
C2 C3 C4 . . . 113.5(7) ?
C2 C3 H1c3 . . . 109.47 ?
C2 C3 H2c3 . . . 109.47 ?
C4 C3 H1c3 . . . 109.47 ?
C4 C3 H2c3 . . . 109.47 ?
H1c3 C3 H2c3 . . . 105.1 ?
C3 C4 H1c4 . . . 109.47 ?
C3 C4 H2c4 . . . 109.47 ?
C3 C4 H3c4 . . . 109.47 ?
H1c4 C4 H2c4 . . . 109.48 ?
H1c4 C4 H3c4 . . . 109.47 ?
H2c4 C4 H3c4 . . . 109.47 ?

loop_
_geom_bond_atom_site_label_1
_geom_bond_atom_site_label_2
_geom_bond_site_symmetry_1
_geom_bond_site_symmetry_2
_geom_bond_distance
_geom_bond_publ_flag
Pb1 Cl3 . 2_564 2.833(3) ?
Cl1 N1 . . 3.343(7) ?
Cl1 N1 . 4_555 3.343(7) ?
Cl2 N1 . . 3.233(8) ?
Cl2 N1 . 3_554 3.230(7) ?
Cl3 N1 . 1_565 3.287(7) ?
Cl3 N1 . 4_565 3.287(7) ?
N1 C1 . . 1.484(10) ?
N1 H1n1 . . 0.87 ?
N1 H2n1 . . 0.8701 ?
N1 H3n1 . . 0.87 ?
C1 C2 . . 1.463(10) ?
C1 H1c1 . . 0.9599 ?
C1 H2c1 . . 0.96 ?
C2 C3 . . 1.482(11) ?
C2 H1c2 . . 0.9601 ?
C2 H2c2 . . 0.96 ?
C3 C4 . . 1.480(11) ?
C3 H1c3 . . 0.96 ?
C3 H2c3 . . 0.9599 ?
C4 H1c4 . . 0.96 ?
C4 H2c4 . . 0.96 ?
C4 H3c4 . . 0.9601 ?

loop_
_geom_hbond_atom_site_label_D
_geom_hbond_atom_site_label_H
_geom_hbond_atom_site_label_A
_geom_hbond_site_symmetry_D
_geom_hbond_site_symmetry_H
_geom_hbond_site_symmetry_A
_geom_hbond_distance_DH
_geom_hbond_distance_HA
_geom_hbond_distance_DA
_geom_hbond_angle_DHA
_geom_hbond_publ_flag
N1 H2n1 Cl2 . . 3_555 0.87 2.36 3.230(7) 173.12 ?
N1 H3n1 Cl2 . . . 0.87 2.37 3.233(8) 170.84 ?

loop_
_geom_torsion_atom_site_label_1
_geom_torsion_atom_site_label_2
_geom_torsion_atom_site_label_3
_geom_torsion_atom_site_label_4
_geom_torsion_site_symmetry_1
_geom_torsion_site_symmetry_2
_geom_torsion_site_symmetry_3
_geom_torsion_site_symmetry_4
_geom_torsion
_geom_torsion_publ_flag
? ? ? ? ? ? ? ? ? ?

loop_
_restr_angle_atom_site_label_1
_restr_angle_site_symmetry_1
_restr_angle_atom_site_label_2
_restr_angle_site_symmetry_2
_restr_angle_atom_site_label_3
_restr_angle_site_symmetry_3
_restr_angle_target
_restr_angle_target_weight_param
? ? ? ? ? ? ? ?

loop_
_restr_distance_atom_site_label_1
_restr_distance_site_symmetry_1
_restr_distance_atom_site_label_2
_restr_distance_site_symmetry_2
_restr_distance_target
_restr_distance_target_weight_param
? ? ? ? ? ?

loop_
_restr_equal_angle_atom_site_label_1
_restr_equal_angle_site_symmetry_1
_restr_equal_angle_atom_site_label_2
_restr_equal_angle_site_symmetry_2
_restr_equal_angle_atom_site_label_3
_restr_equal_angle_site_symmetry_3
_restr_equal_angle_class_class_id
_restr_equal_angle_class_target_weight_param
? ? ? ? ? ? ? ?

loop_
_restr_equal_distance_atom_site_label_1
_restr_equal_distance_site_symmetry_1
_restr_equal_distance_atom_site_label_2
_restr_equal_distance_site_symmetry_2
_restr_equal_distance_class_class_id
_restr_equal_distance_class_target_weight_param
? ? ? ? ? ?

loop_
_restr_equal_torsion_atom_site_label_1
_restr_equal_torsion_site_symmetry_1
_restr_equal_torsion_atom_site_label_2
_restr_equal_torsion_site_symmetry_2
_restr_equal_torsion_atom_site_label_3
_restr_equal_torsion_site_symmetry_3
_restr_equal_torsion_atom_site_label_4
_restr_equal_torsion_site_symmetry_4
_restr_equal_torsion_class_class_id
_restr_equal_torsion_class_target_weight_param
? ? ? ? ? ? ? ? ? ?

loop_
_restr_torsion_atom_site_label_1
_restr_torsion_site_symmetry_1
_restr_torsion_atom_site_label_2
_restr_torsion_site_symmetry_2
_restr_torsion_atom_site_label_3
_restr_torsion_site_symmetry_3
_restr_torsion_atom_site_label_4
_restr_torsion_site_symmetry_4
_restr_torsion_angle_target
_restr_torsion_weight_param
? ? ? ? ? ? ? ? ? ?

loop_
_twin_individual_id
_twin_individual_mass_fraction_refined
_twin_individual_twin_matrix_11
_twin_individual_twin_matrix_12
_twin_individual_twin_matrix_13
_twin_individual_twin_matrix_21
_twin_individual_twin_matrix_22
_twin_individual_twin_matrix_23
_twin_individual_twin_matrix_31
_twin_individual_twin_matrix_32
_twin_individual_twin_matrix_33
? ? ? ? ? ? ? ? ? ? ?

loop_
_jana_atom_site_adp_c_label
_jana_atom_site_adp_c_type_symbol
_jana_atom_site_adp_c_111
_jana_atom_site_adp_c_112
_jana_atom_site_adp_c_113
_jana_atom_site_adp_c_122
_jana_atom_site_adp_c_123
_jana_atom_site_adp_c_133
_jana_atom_site_adp_c_222
_jana_atom_site_adp_c_223
_jana_atom_site_adp_c_233
_jana_atom_site_adp_c_333
? ? ? ? ? ? ? ? ? ? ? ?

loop_
_jana_atom_site_adp_d_label
_jana_atom_site_adp_d_type_symbol
_jana_atom_site_adp_d_1111
_jana_atom_site_adp_d_1112
_jana_atom_site_adp_d_1113
_jana_atom_site_adp_d_1122
_jana_atom_site_adp_d_1123
_jana_atom_site_adp_d_1133
_jana_atom_site_adp_d_1222
_jana_atom_site_adp_d_1223
_jana_atom_site_adp_d_1233
_jana_atom_site_adp_d_1333
_jana_atom_site_adp_d_2222
_jana_atom_site_adp_d_2223
_jana_atom_site_adp_d_2233
_jana_atom_site_adp_d_2333
_jana_atom_site_adp_d_3333
? ? ? ? ? ? ? ? ? ? ? ? ? ? ? ? ?

loop_
_jana_atom_site_adp_e_label
_jana_atom_site_adp_e_type_symbol
_jana_atom_site_adp_e_11111
_jana_atom_site_adp_e_11112
_jana_atom_site_adp_e_11113
_jana_atom_site_adp_e_11122
_jana_atom_site_adp_e_11123
_jana_atom_site_adp_e_11133
_jana_atom_site_adp_e_11222
_jana_atom_site_adp_e_11223
_jana_atom_site_adp_e_11233
_jana_atom_site_adp_e_11333
_jana_atom_site_adp_e_12222
_jana_atom_site_adp_e_12223
_jana_atom_site_adp_e_12233
_jana_atom_site_adp_e_12333
_jana_atom_site_adp_e_13333
_jana_atom_site_adp_e_22222
_jana_atom_site_adp_e_22223
_jana_atom_site_adp_e_22233
_jana_atom_site_adp_e_22333
_jana_atom_site_adp_e_23333
_jana_atom_site_adp_e_33333
? ? ? ? ? ? ? ? ? ? ? ? ? ? ? ? ? ? ? ? ? ? ?

loop_
_jana_atom_site_adp_f_label
_jana_atom_site_adp_f_type_symbol
_jana_atom_site_adp_f_111111
_jana_atom_site_adp_f_111112
_jana_atom_site_adp_f_111113
_jana_atom_site_adp_f_111122
_jana_atom_site_adp_f_111123
_jana_atom_site_adp_f_111133
_jana_atom_site_adp_f_111222
_jana_atom_site_adp_f_111223
_jana_atom_site_adp_f_111233
_jana_atom_site_adp_f_111333
_jana_atom_site_adp_f_112222
_jana_atom_site_adp_f_112223
_jana_atom_site_adp_f_112233
_jana_atom_site_adp_f_112333
_jana_atom_site_adp_f_113333
_jana_atom_site_adp_f_122222
_jana_atom_site_adp_f_122223
_jana_atom_site_adp_f_122233
_jana_atom_site_adp_f_122333
_jana_atom_site_adp_f_123333
_jana_atom_site_adp_f_133333
_jana_atom_site_adp_f_222222
_jana_atom_site_adp_f_222223
_jana_atom_site_adp_f_222233
_jana_atom_site_adp_f_222333
_jana_atom_site_adp_f_223333
_jana_atom_site_adp_f_233333
_jana_atom_site_adp_f_333333
? ? ? ? ? ? ? ? ? ? ? ? ? ? ? ? ? ? ? ? ? ? ? ? ? ? ? ? ? ?
